data_4027259
loop_
_publ_author_name
'Marcelo Siqueira Valle'
'Mauricio Frota Saraiva'
'Pascal Retailleau'
'Mauro V. de Almeida'
'Robert H. Dodd'

_publ_contact_author_address
;Centre de recherche de Gif-sur-Yvette
Institut de Chimie des Substances Naturelles
UPR 2301, CNRS
Avenue de la Terrasse
91198 Gif-sur-Yvette
France
;
_publ_contact_author_email robert.dodd@icsn.cnrs-gif.fr
_publ_contact_author_fax '+33 1 69 07 72 47 '
_publ_contact_author_name 'Robert H. Dodd'
_publ_contact_author_phone '+33 1 69 82 45 94'
_publ_section_title
;
 Rhodium-Catalyzed Intramolecular Formation of N-Sulfamoyl
 2,3-Aziridino-\g-lactones and Their Use for the Enantiospecific Synthesis
 of \a,\b-Diamino Acid Derivatives
;
_journal_name_full 'Journal of Organic Chemistry'
_journal_page_first 5592
_journal_page_last 5599
_journal_paper_doi 10.1021/jo300468j
_journal_volume 77
_journal_year 2012
_chemical_absolute_configuration ad
_chemical_formula_moiety 'C19 H23 N3 O5 S'
_chemical_formula_sum 'C19 H23 N3 O5 S'
_chemical_formula_weight 405.46
_chemical_name_systematic
; 
(4S,5S,6S)-N-benzyl-5-(benzylamino)-6-hydroxy-1,2,3-oxathiazepane
-4-carboxamide 2,2-dioxide 
;
_space_group_IT_number 5
_symmetry_cell_setting monoclinic
_symmetry_space_group_name_Hall 'C 2y'
_symmetry_space_group_name_H-M 'C 1 2 1'
_atom_sites_solution_hydrogens geom
_atom_sites_solution_primary direct
_atom_sites_solution_secondary difmap
_audit_creation_method SHELXL-97
_cell_angle_alpha 90.00
_cell_angle_beta 96.127(5)
_cell_angle_gamma 90.00
_cell_formula_units_Z 4
_cell_length_a 19.998(2)
_cell_length_b 5.5220(10)
_cell_length_c 18.252(5)
_cell_measurement_reflns_used 2517
_cell_measurement_temperature 293(2)
_cell_measurement_theta_max 21.261
_cell_measurement_theta_min 0.407
_cell_volume 2004.0(7)
_computing_cell_refinement 'DENZO (Otwinowski & Minor, 1997) COLLECT (Hooft, 1998)'
_computing_data_collection 'DENZO (Otwinowski & Minor, 1997) COLLECT (Hooft, 1998)'
_computing_data_reduction 'HKL package (Otwinowski & Minor, 1997)'
_computing_molecular_graphics 'PLATON (Spek, 1980-2004)'
_computing_publication_material 'SHELXL-97 (Sheldrick, 1997)'
_computing_structure_refinement 'SHELXL-97 (Sheldrick, 1997)'
_computing_structure_solution 'SHELXS-97 (Sheldrick, 1990)'
_diffrn_ambient_temperature 293(2)
_diffrn_measured_fraction_theta_full 0.992
_diffrn_measured_fraction_theta_max 0.992
_diffrn_measurement_device_type 'Nonius kappa-CCD diffractometer'
_diffrn_measurement_method 'phi and omega scans'
_diffrn_radiation_monochromator graphite
_diffrn_radiation_source 'fine-focus sealed tube'
_diffrn_radiation_type MoK\a
_diffrn_radiation_wavelength 0.71069
_diffrn_reflns_av_R_equivalents 0.0560
_diffrn_reflns_av_sigmaI/netI 0.0728
_diffrn_reflns_limit_h_max 20
_diffrn_reflns_limit_h_min -19
_diffrn_reflns_limit_k_max 5
_diffrn_reflns_limit_k_min -5
_diffrn_reflns_limit_l_max 18
_diffrn_reflns_limit_l_min -18
_diffrn_reflns_number 4553
_diffrn_reflns_theta_full 21.26
_diffrn_reflns_theta_max 21.26
_diffrn_reflns_theta_min 2.05
_exptl_absorpt_coefficient_mu 0.197
_exptl_absorpt_correction_type none
_exptl_crystal_colour colourless
_exptl_crystal_density_diffrn 1.344
_exptl_crystal_description 'tiny needle'
_exptl_crystal_F_000 856
_exptl_crystal_size_max 0.25
_exptl_crystal_size_mid 0.05
_exptl_crystal_size_min 0.05
_refine_diff_density_max 0.230
_refine_diff_density_min -0.222
_refine_diff_density_rms 0.044
_refine_ls_abs_structure_details 'Flack H D (1983), Acta Cryst. A39, 876-881; 817 Friedel pairs, cov 0.83'
_refine_ls_abs_structure_Flack 0.06(18)
_refine_ls_extinction_coef 0.0047(6)
_refine_ls_extinction_expression Fc^*^=kFc[1+0.001xFc^2^\l^3^/sin(2\q)]^-1/4^
_refine_ls_extinction_method SHELXL
_refine_ls_goodness_of_fit_ref 1.104
_refine_ls_hydrogen_treatment constr
_refine_ls_matrix_type full
_refine_ls_number_parameters 254
_refine_ls_number_reflns 2087
_refine_ls_number_restraints 1
_refine_ls_restrained_S_all 1.104
_refine_ls_R_factor_all 0.0841
_refine_ls_R_factor_gt 0.0564
_refine_ls_shift/su_max 0.012
_refine_ls_shift/su_mean 0.000
_refine_ls_structure_factor_coef Fsqd
_refine_ls_weighting_details 'calc w=1/[\s^2^(Fo^2^)+(0.0000P)^2^+4.4698P] where P=(Fo^2^+2Fc^2^)/3'
_refine_ls_weighting_scheme calc
_refine_ls_wR_factor_gt 0.0990
_refine_ls_wR_factor_ref 0.1123
_reflns_number_gt 1637
_reflns_number_total 2088
_reflns_threshold_expression >2sigma(I)
_cod_data_source_file jo300468j_si_002_1.cif
_cod_data_source_block compound_8a
_cod_database_code 4027259

loop_
_symmetry_equiv_pos_as_xyz
'x, y, z'
'-x, y, -z'
'x+1/2, y+1/2, z'
'-x+1/2, y+1/2, -z'

loop_
_atom_site_label
_atom_site_type_symbol
_atom_site_fract_x
_atom_site_fract_y
_atom_site_fract_z
_atom_site_U_iso_or_equiv
_atom_site_adp_type
_atom_site_occupancy
_atom_site_symmetry_multiplicity
_atom_site_calc_flag
_atom_site_refinement_flags
S1 S 0.87880(10) 0.6558(3) 0.98948(9) 0.0515(6) Uani 1 1 d .
O2 O 0.8008(2) 0.5968(10) 0.9841(2) 0.0590(15) Uani 1 1 d .
O3 O 0.9054(2) 0.5049(9) 1.0485(2) 0.0629(15) Uani 1 1 d .
N1 N 0.8164(2) 0.5457(10) 0.7675(3) 0.0437(15) Uani 1 1 d .
H1N H 0.8357 0.6769 0.7858 0.052 Uiso 1 1 d R
O5 O 0.9078(2) -0.0132(8) 0.8189(2) 0.0433(13) Uani 1 1 d .
N2 N 0.9020(2) 0.5647(9) 0.9117(3) 0.0383(14) Uani 1 1 d .
H2N H 0.9032 0.6904 0.8831 0.046 Uiso 1 1 d R
O7 O 0.8898(3) 0.9101(9) 0.9940(2) 0.0668(17) Uani 1 1 d .
N3 N 0.9883(3) 0.2567(10) 0.8537(3) 0.0445(15) Uani 1 1 d .
H3N H 0.9984 0.3989 0.8726 0.053 Uiso 1 1 d R
C9 C 0.8112(3) 0.3728(11) 0.8268(3) 0.0381(18) Uani 1 1 d .
H9 H 0.8012 0.2156 0.8032 0.046 Uiso 1 1 calc R
O8 O 0.6941(2) 0.4810(10) 0.8141(3) 0.0740(17) Uani 1 1 d .
H5 H 0.7031 0.5882 0.7857 0.089 Uiso 1 1 calc R
C11 C 0.9260(3) 0.1794(14) 0.8488(3) 0.0352(16) Uani 1 1 d .
C12 C 0.8749(3) 0.3351(11) 0.8821(3) 0.0360(18) Uani 1 1 d .
H12 H 0.8605 0.2441 0.9238 0.043 Uiso 1 1 calc R
C13 C 0.7502(3) 0.4392(14) 0.8663(4) 0.054(2) Uani 1 1 d .
H13 H 0.7398 0.3006 0.8966 0.065 Uiso 1 1 calc R
C14 C 1.0431(3) 0.1269(14) 0.8228(3) 0.0515(19) Uani 1 1 d .
H14A H 1.0301 -0.0405 0.8137 0.062 Uiso 1 1 calc R
H14B H 1.0829 0.1283 0.8582 0.062 Uiso 1 1 calc R
C15 C 0.7584(3) 0.6606(15) 0.9158(4) 0.059(2) Uani 1 1 d .
H15A H 0.7793 0.7907 0.8907 0.070 Uiso 1 1 calc .
H15B H 0.7147 0.7158 0.9275 0.070 Uiso 1 1 calc .
C16 C 0.8463(4) 0.4595(15) 0.7031(4) 0.071(2) Uani 1 1 d .
H16A H 0.8232 0.3138 0.6848 0.085 Uiso 1 1 calc R
H16B H 0.8930 0.4179 0.7174 0.085 Uiso 1 1 calc R
C17 C 0.8427(4) 0.6452(15) 0.6424(3) 0.0541(19) Uani 1 1 d .
C18 C 1.0595(4) 0.2408(15) 0.7520(4) 0.055(2) Uani 1 1 d .
C19 C 0.7868(4) 0.7783(17) 0.6235(4) 0.074(2) Uani 1 1 d .
H19 H 0.7495 0.7566 0.6491 0.089 Uiso 1 1 calc R
C20 C 0.8969(4) 0.6834(19) 0.6051(4) 0.085(3) Uani 1 1 d .
H20 H 0.9359 0.5939 0.6174 0.102 Uiso 1 1 calc R
C21 C 1.0990(4) 0.4418(18) 0.7521(5) 0.076(3) Uani 1 1 d .
H21 H 1.1154 0.5118 0.7968 0.091 Uiso 1 1 calc R
C22 C 0.7839(5) 0.9469(18) 0.5667(4) 0.086(3) Uani 1 1 d .
H22 H 0.7448 1.0351 0.5537 0.103 Uiso 1 1 calc R
C23 C 0.8388(6) 0.981(2) 0.5305(5) 0.094(3) Uani 1 1 d .
H23 H 0.8374 1.0938 0.4926 0.113 Uiso 1 1 calc R
C24 C 1.0350(4) 0.141(2) 0.6861(5) 0.093(3) Uani 1 1 d .
H24 H 1.0077 0.0049 0.6854 0.112 Uiso 1 1 calc R
C25 C 0.8954(6) 0.853(2) 0.5488(5) 0.109(4) Uani 1 1 d .
H25 H 0.9331 0.8777 0.5240 0.131 Uiso 1 1 calc R
C26 C 1.1151(5) 0.543(2) 0.6879(7) 0.106(4) Uani 1 1 d .
H26 H 1.1425 0.6794 0.6891 0.127 Uiso 1 1 calc R
C27 C 1.0503(7) 0.242(3) 0.6198(6) 0.125(5) Uani 1 1 d .
H27 H 1.0335 0.1749 0.5749 0.150 Uiso 1 1 calc R
C28 C 1.0911(6) 0.444(3) 0.6227(7) 0.118(5) Uani 1 1 d .
H28 H 1.1023 0.5123 0.5791 0.142 Uiso 1 1 calc R

loop_
_atom_site_aniso_label
_atom_site_aniso_U_11
_atom_site_aniso_U_22
_atom_site_aniso_U_33
_atom_site_aniso_U_23
_atom_site_aniso_U_13
_atom_site_aniso_U_12
S1 0.0770(15) 0.0446(14) 0.0329(10) 0.0011(11) 0.0068(9) 0.0121(13)
O2 0.057(3) 0.079(4) 0.043(3) 0.006(3) 0.018(2) 0.013(3)
O3 0.092(4) 0.062(4) 0.032(3) 0.007(3) -0.005(3) 0.009(3)
N1 0.054(4) 0.043(4) 0.035(3) -0.001(3) 0.006(3) -0.002(3)
O5 0.046(3) 0.033(3) 0.051(3) -0.006(2) 0.006(2) 0.000(2)
N2 0.054(3) 0.023(3) 0.038(3) -0.001(2) 0.007(3) -0.001(3)
O7 0.123(5) 0.033(4) 0.044(3) -0.010(3) 0.010(3) 0.009(3)
N3 0.039(4) 0.037(4) 0.057(4) -0.013(3) 0.007(3) 0.004(3)
C9 0.043(5) 0.034(4) 0.038(4) 0.004(3) 0.009(3) -0.004(3)
O8 0.042(3) 0.098(5) 0.081(4) 0.007(3) 0.000(3) 0.011(3)
C11 0.034(5) 0.033(5) 0.038(4) 0.002(4) 0.002(3) -0.004(4)
C12 0.037(4) 0.034(5) 0.039(4) -0.002(4) 0.012(3) -0.001(4)
C13 0.048(5) 0.059(5) 0.056(5) 0.010(4) 0.010(4) 0.010(4)
C14 0.043(4) 0.054(5) 0.057(4) -0.011(5) 0.007(4) 0.011(4)
C15 0.052(5) 0.063(5) 0.064(5) 0.006(5) 0.020(4) 0.018(5)
C16 0.087(6) 0.072(6) 0.058(5) 0.004(5) 0.025(4) 0.020(5)
C17 0.067(5) 0.056(5) 0.039(4) 0.007(5) 0.006(4) 0.011(5)
C18 0.041(5) 0.064(7) 0.060(5) -0.016(4) 0.006(4) 0.014(4)
C19 0.085(7) 0.084(6) 0.056(5) 0.022(6) 0.021(5) 0.000(6)
C20 0.076(6) 0.111(8) 0.072(5) 0.021(7) 0.019(5) 0.012(7)
C21 0.071(7) 0.079(7) 0.080(7) 0.006(6) 0.019(5) 0.011(6)
C22 0.097(8) 0.092(7) 0.066(6) 0.026(6) -0.001(5) 0.019(6)
C23 0.117(9) 0.103(9) 0.060(6) 0.014(6) 0.002(7) -0.026(8)
C24 0.087(7) 0.125(8) 0.070(6) -0.026(8) 0.021(5) 0.005(7)
C25 0.091(9) 0.150(12) 0.089(7) 0.041(8) 0.028(6) -0.020(8)
C26 0.095(8) 0.108(10) 0.118(9) 0.024(9) 0.030(8) 0.018(7)
C27 0.136(12) 0.181(17) 0.059(7) -0.017(9) 0.017(7) 0.043(10)
C28 0.111(11) 0.159(15) 0.093(9) 0.049(10) 0.049(9) 0.059(10)

loop_
_atom_type_symbol
_atom_type_description
_atom_type_scat_dispersion_real
_atom_type_scat_dispersion_imag
_atom_type_scat_source
C C 0.0033 0.0016 'International Tables Vol C Tables 4.2.6.8 and 6.1.1.4'
H H 0.0000 0.0000 'International Tables Vol C Tables 4.2.6.8 and 6.1.1.4'
O O 0.0106 0.0060 'International Tables Vol C Tables 4.2.6.8 and 6.1.1.4'
S S 0.1246 0.1234 'International Tables Vol C Tables 4.2.6.8 and 6.1.1.4'
N N 0.0061 0.0033 'International Tables Vol C Tables 4.2.6.8 and 6.1.1.4'

loop_
_geom_angle_atom_site_label_1
_geom_angle_atom_site_label_2
_geom_angle_atom_site_label_3
_geom_angle
O3 S1 O7 119.5(3)
O3 S1 O2 102.3(3)
O7 S1 O2 110.6(3)
O3 S1 N2 111.3(3)
O7 S1 N2 107.5(3)
O2 S1 N2 104.7(3)
C15 O2 S1 118.4(4)
C16 N1 C9 117.0(5)
C16 N1 H1N 112.2
C9 N1 H1N 109.0
C12 N2 S1 117.6(4)
C12 N2 H2N 120.2
S1 N2 H2N 107.8
C11 N3 C14 123.8(6)
C11 N3 H3N 119.8
C14 N3 H3N 116.2
N1 C9 C13 108.5(5)
N1 C9 C12 116.9(5)
C13 C9 C12 111.5(5)
N1 C9 H9 106.4
C13 C9 H9 106.4
C12 C9 H9 106.4
C13 O8 H5 109.5
O5 C11 N3 123.0(6)
O5 C11 C12 119.2(6)
N3 C11 C12 117.8(6)
N2 C12 C11 113.6(5)
N2 C12 C9 111.8(5)
C11 C12 C9 111.0(5)
N2 C12 H12 106.6
C11 C12 H12 106.6
C9 C12 H12 106.6
O8 C13 C15 107.3(6)
O8 C13 C9 109.8(5)
C15 C13 C9 115.6(6)
O8 C13 H13 107.9
C15 C13 H13 107.9
C9 C13 H13 107.9
N3 C14 C18 111.4(6)
N3 C14 H14A 109.3
C18 C14 H14A 109.3
N3 C14 H14B 109.3
C18 C14 H14B 109.3
H14A C14 H14B 108.0
O2 C15 C13 109.1(6)
O2 C15 H15A 109.9
C13 C15 H15A 109.9
O2 C15 H15B 109.9
C13 C15 H15B 109.9
H15A C15 H15B 108.3
N1 C16 C17 112.3(6)
N1 C16 H16A 109.1
C17 C16 H16A 109.1
N1 C16 H16B 109.1
C17 C16 H16B 109.1
H16A C16 H16B 107.9
C19 C17 C20 118.1(7)
C19 C17 C16 122.1(7)
C20 C17 C16 119.8(8)
C21 C18 C24 118.8(8)
C21 C18 C14 121.3(7)
C24 C18 C14 119.9(8)
C17 C19 C22 121.5(7)
C17 C19 H19 119.3
C22 C19 H19 119.3
C17 C20 C25 121.4(9)
C17 C20 H20 119.3
C25 C20 H20 119.3
C18 C21 C26 121.5(10)
C18 C21 H21 119.3
C26 C21 H21 119.3
C23 C22 C19 119.1(9)
C23 C22 H22 120.5
C19 C22 H22 120.5
C25 C23 C22 120.7(10)
C25 C23 H23 119.7
C22 C23 H23 119.7
C18 C24 C27 120.8(11)
C18 C24 H24 119.6
C27 C24 H24 119.6
C23 C25 C20 119.3(9)
C23 C25 H25 120.3
C20 C25 H25 120.3
C28 C26 C21 119.6(12)
C28 C26 H26 120.2
C21 C26 H26 120.2
C28 C27 C24 118.2(12)
C28 C27 H27 120.9
C24 C27 H27 120.9
C26 C28 C27 121.0(13)
C26 C28 H28 119.5
C27 C28 H28 119.5

loop_
_geom_bond_atom_site_label_1
_geom_bond_atom_site_label_2
_geom_bond_distance
S1 O3 1.419(4)
S1 O7 1.422(5)
S1 O2 1.586(5)
S1 N2 1.621(5)
O2 C15 1.473(8)
N1 C16 1.455(7)
N1 C9 1.455(7)
N1 H1N 0.8700
O5 C11 1.233(7)
N2 C12 1.460(7)
N2 H2N 0.8698
N3 C11 1.312(7)
N3 C14 1.471(7)
N3 H3N 0.8720
C9 C13 1.527(8)
C9 C12 1.551(8)
C9 H9 0.9800
O8 C13 1.410(7)
O8 H5 0.8200
C11 C12 1.512(8)
C12 H12 0.9800
C13 C15 1.519(10)
C13 H13 0.9800
C14 C18 1.504(9)
C14 H14A 0.9700
C14 H14B 0.9700
C15 H15A 0.9700
C15 H15B 0.9700
C16 C17 1.505(10)
C16 H16A 0.9700
C16 H16B 0.9700
C17 C19 1.351(10)
C17 C20 1.357(9)
C18 C21 1.363(11)
C18 C24 1.364(10)
C19 C22 1.391(11)
C19 H19 0.9300
C20 C25 1.387(12)
C20 H20 0.9300
C21 C26 1.367(12)
C21 H21 0.9300
C22 C23 1.353(11)
C22 H22 0.9300
C23 C25 1.346(12)
C23 H23 0.9300
C24 C27 1.395(14)
C24 H24 0.9300
C25 H25 0.9300
C26 C28 1.351(14)
C26 H26 0.9300
C27 C28 1.377(15)
C27 H27 0.9300
C28 H28 0.9300

loop_
_geom_torsion_atom_site_label_1
_geom_torsion_atom_site_label_2
_geom_torsion_atom_site_label_3
_geom_torsion_atom_site_label_4
_geom_torsion
O3 S1 O2 C15 -161.8(5)
O7 S1 O2 C15 69.9(5)
N2 S1 O2 C15 -45.6(5)
O3 S1 N2 C12 68.5(5)
O7 S1 N2 C12 -158.9(4)
O2 S1 N2 C12 -41.3(5)
C16 N1 C9 C13 -150.3(6)
C16 N1 C9 C12 82.5(7)
C14 N3 C11 O5 1.5(10)
C14 N3 C11 C12 -178.8(5)
S1 N2 C12 C11 -138.9(4)
S1 N2 C12 C9 94.5(5)
O5 C11 C12 N2 -176.4(5)
N3 C11 C12 N2 3.9(8)
O5 C11 C12 C9 -49.4(8)
N3 C11 C12 C9 130.9(6)
N1 C9 C12 N2 51.4(7)
C13 C9 C12 N2 -74.3(7)
N1 C9 C12 C11 -76.6(7)
C13 C9 C12 C11 157.7(6)
N1 C9 C13 O8 47.5(7)
C12 C9 C13 O8 177.8(5)
N1 C9 C13 C15 -74.1(7)
C12 C9 C13 C15 56.1(7)
C11 N3 C14 C18 102.5(8)
S1 O2 C15 C13 96.2(6)
O8 C13 C15 O2 161.8(5)
C9 C13 C15 O2 -75.3(7)
C9 N1 C16 C17 174.2(6)
N1 C16 C17 C19 -42.9(11)
N1 C16 C17 C20 136.9(8)
N3 C14 C18 C21 80.5(8)
N3 C14 C18 C24 -99.9(8)
C20 C17 C19 C22 1.1(13)
C16 C17 C19 C22 -179.1(7)
C19 C17 C20 C25 -0.2(13)
C16 C17 C20 C25 180.0(8)
C24 C18 C21 C26 -0.9(13)
C14 C18 C21 C26 178.7(8)
C17 C19 C22 C23 -1.1(14)
C19 C22 C23 C25 0.3(15)
C21 C18 C24 C27 0.5(13)
C14 C18 C24 C27 -179.1(8)
C22 C23 C25 C20 0.5(16)
C17 C20 C25 C23 -0.6(15)
C18 C21 C26 C28 0.5(15)
C18 C24 C27 C28 0.3(16)
C21 C26 C28 C27 0.3(18)
C24 C27 C28 C26 -0.7(19)
